data_4023641
loop_
_publ_author_name
'Sunanda Chatterjee'
'Prema G. Vasudev'
'Kuppanna Ananda'
'Srinivasarao Raghothama'
'Narayanaswamy Shamala'
'Padmanabhan Balaram'

_publ_section_title
;
 Multiple Conformational States in Crystals and in Solution in \a\g
 Hybrid Peptides. Fragility of the C~12~ Helix in Short Sequences
;
_journal_name_full 'Journal of Organic Chemistry'
_journal_page_first 6595
_journal_page_last 6606
_journal_paper_doi 10.1021/jo8009819
_journal_volume 73
_journal_year 2008
_chemical_formula_moiety 'C32 H57 N5 O6 + H2O'
_chemical_formula_sum 'C32 H59 N5 O7'
_chemical_formula_weight 625.84
_chemical_name_common Boc-Aib-Gpn-Aib-Gpn-NHMe
_chemical_name_systematic
; 
 ? 
;
_space_group_IT_number 14
_symmetry_cell_setting monoclinic
_symmetry_space_group_name_Hall '-P 2ybc'
_symmetry_space_group_name_H-M 'P 1 21/c 1'
_atom_sites_solution_hydrogens geom
_atom_sites_solution_primary direct
_atom_sites_solution_secondary difmap
_audit_creation_method SHELXL-97
_cell_angle_alpha 90.00
_cell_angle_beta 105.896(3)
_cell_angle_gamma 90.00
_cell_formula_units_Z 4
_cell_length_a 10.2756(17)
_cell_length_b 12.307(2)
_cell_length_c 30.071(5)
_cell_measurement_temperature 293(2)
_cell_volume 3657.4(11)
_computing_data_collection SMART
_computing_data_reduction SAINT
_computing_structure_refinement 'SHELXL-97 (Sheldrick, 1997)'
_computing_structure_solution 'SHELXS-97 (Sheldrick, 1990)'
_diffrn_ambient_temperature 293(2)
_diffrn_measured_fraction_theta_full 0.990
_diffrn_measured_fraction_theta_max 0.990
_diffrn_measurement_device_type 'BRUKER AXS SMART APEX CCD with Mo source'
_diffrn_measurement_method 'omega scan'
_diffrn_radiation_monochromator graphite
_diffrn_radiation_source 'fine-focus sealed tube'
_diffrn_radiation_type MoK\a
_diffrn_radiation_wavelength 0.71073
_diffrn_reflns_av_R_equivalents 0.1040
_diffrn_reflns_av_sigmaI/netI 0.1044
_diffrn_reflns_limit_h_max 12
_diffrn_reflns_limit_h_min -12
_diffrn_reflns_limit_k_max 14
_diffrn_reflns_limit_k_min -14
_diffrn_reflns_limit_l_max 35
_diffrn_reflns_limit_l_min -36
_diffrn_reflns_number 25443
_diffrn_reflns_theta_full 25.35
_diffrn_reflns_theta_max 25.35
_diffrn_reflns_theta_min 1.41
_exptl_absorpt_coefficient_mu 0.080
_exptl_absorpt_correction_type none
_exptl_crystal_colour Colourless
_exptl_crystal_density_diffrn 1.137
_exptl_crystal_density_method 'not measured'
_exptl_crystal_description Plate
_exptl_crystal_F_000 1368
_exptl_crystal_size_max 0.20
_exptl_crystal_size_mid 0.09
_exptl_crystal_size_min 0.07
_refine_diff_density_max 0.248
_refine_diff_density_min -0.197
_refine_diff_density_rms 0.051
_refine_ls_extinction_method none
_refine_ls_goodness_of_fit_ref 1.030
_refine_ls_hydrogen_treatment mixed
_refine_ls_matrix_type full
_refine_ls_number_parameters 425
_refine_ls_number_reflns 6634
_refine_ls_number_restraints 0
_refine_ls_restrained_S_all 1.030
_refine_ls_R_factor_all 0.1698
_refine_ls_R_factor_gt 0.0808
_refine_ls_shift/su_max 0.001
_refine_ls_shift/su_mean 0.000
_refine_ls_structure_factor_coef Fsqd
_refine_ls_weighting_details 'calc w=1/[\s^2^(Fo^2^)+(0.0732P)^2^+0.2931P] where P=(Fo^2^+2Fc^2^)/3'
_refine_ls_weighting_scheme calc
_refine_ls_wR_factor_gt 0.1501
_refine_ls_wR_factor_ref 0.1838
_reflns_number_gt 3348
_reflns_number_total 6634
_reflns_threshold_expression >2sigma(I)
_cod_data_source_file jo8009819-file005.cif
_cod_data_source_block 2c
_cod_depositor_comments
;
The following automatic conversions were performed:
'_symmetry_cell_setting' value 'Monoclinic' changed to 'monoclinic'
according to '/home/saulius/struct/CIF-dictionaries/cif_core.dic'
dictionary named 'cif_core.dic' version 2.4.1 from
2010-06-29.

'_exptl_absorpt_correction_type' value 'None' changed to
'none' according to '/home/saulius/struct/CIF-dictionaries/cif_core.dic'
dictionary named 'cif_core.dic' version 2.4.1 from 2010-06-29.

Automatic conversion script
Id: cif_fix_enum 1527 2010-12-29 10:47:43Z saulius 
;
_cod_original_sg_symbol_H-M 'P 21/c'
_cod_database_code 4023641

loop_
_symmetry_equiv_pos_as_xyz
'x, y, z'
'-x, y+1/2, -z+1/2'
'-x, -y, -z'
'x, -y-1/2, z-1/2'

loop_
_atom_site_label
_atom_site_type_symbol
_atom_site_fract_x
_atom_site_fract_y
_atom_site_fract_z
_atom_site_U_iso_or_equiv
_atom_site_adp_type
_atom_site_occupancy
_atom_site_symmetry_multiplicity
_atom_site_calc_flag
_atom_site_refinement_flags
_atom_site_disorder_assembly
_atom_site_disorder_group
H2N H -0.416(4) -0.462(3) -0.2538(12) 0.059(12) Uiso 1 1 d . . .
H4N H -0.353(4) -0.061(3) -0.0159(12) 0.052(12) Uiso 1 1 d . . .
H1N H -0.579(3) -0.390(3) -0.3418(11) 0.048(12) Uiso 1 1 d . . .
H3N H -0.437(4) -0.262(3) -0.1463(12) 0.065(12) Uiso 1 1 d . . .
H0N H -0.027(4) 0.101(3) 0.0979(11) 0.045(11) Uiso 1 1 d . . .
H1W H -0.619(7) -0.144(6) -0.209(2) 0.16(3) Uiso 1 1 d . . .
H2W H -0.578(6) -0.065(5) -0.178(2) 0.14(3) Uiso 1 1 d . . .
C1 C -0.3302(5) -0.2109(4) -0.41280(14) 0.0761(14) Uani 1 1 d . . .
H1A H -0.2940 -0.2832 -0.4113 0.114 Uiso 1 1 calc R . .
H1B H -0.2698 -0.1611 -0.4216 0.114 Uiso 1 1 calc R . .
H1C H -0.4170 -0.2087 -0.4352 0.114 Uiso 1 1 calc R . .
C2 C -0.4020(4) -0.0653(3) -0.36680(15) 0.0713(13) Uani 1 1 d . . .
H2A H -0.4858 -0.0604 -0.3907 0.107 Uiso 1 1 calc R . .
H2B H -0.3384 -0.0143 -0.3729 0.107 Uiso 1 1 calc R . .
H2C H -0.4176 -0.0490 -0.3375 0.107 Uiso 1 1 calc R . .
C3 C -0.2119(4) -0.1923(4) -0.32884(15) 0.0776(13) Uani 1 1 d . . .
H3A H -0.1794 -0.2653 -0.3295 0.116 Uiso 1 1 calc R . .
H3B H -0.2248 -0.1778 -0.2990 0.116 Uiso 1 1 calc R . .
H3C H -0.1469 -0.1422 -0.3347 0.116 Uiso 1 1 calc R . .
C4 C -0.3457(4) -0.1792(3) -0.36574(14) 0.0552(10) Uani 1 1 d . . .
O O -0.4431(3) -0.2597(2) -0.35827(8) 0.0590(7) Uani 1 1 d . . .
C0' C -0.4846(4) -0.2590(3) -0.31952(12) 0.0461(9) Uani 1 1 d . . .
O0 O -0.4540(3) -0.1906(2) -0.28894(8) 0.0593(8) Uani 1 1 d . . .
N1 N -0.5648(3) -0.3449(3) -0.31915(11) 0.0450(8) Uani 1 1 d . . .
C1A C -0.6390(3) -0.3567(3) -0.28496(11) 0.0418(9) Uani 1 1 d . . .
C1' C -0.5401(4) -0.3582(3) -0.23583(12) 0.0390(9) Uani 1 1 d . . .
O1 O -0.5667(2) -0.30738(19) -0.20389(8) 0.0474(6) Uani 1 1 d . . .
C1B1 C -0.7106(4) -0.4676(3) -0.29275(12) 0.0585(11) Uani 1 1 d . . .
H1B1 H -0.7725 -0.4696 -0.3231 0.088 Uiso 1 1 calc R . .
H1B2 H -0.7595 -0.4781 -0.2701 0.088 Uiso 1 1 calc R . .
H1B3 H -0.6446 -0.5242 -0.2899 0.088 Uiso 1 1 calc R . .
C1B2 C -0.7428(4) -0.2658(3) -0.28930(12) 0.0584(11) Uani 1 1 d . . .
H1B4 H -0.8031 -0.2659 -0.3200 0.088 Uiso 1 1 calc R . .
H1B5 H -0.6970 -0.1972 -0.2834 0.088 Uiso 1 1 calc R . .
H1B6 H -0.7937 -0.2773 -0.2673 0.088 Uiso 1 1 calc R . .
N2 N -0.4327(3) -0.4210(3) -0.23054(10) 0.0437(8) Uani 1 1 d . . .
C2G C -0.3286(4) -0.4390(3) -0.18702(11) 0.0447(9) Uani 1 1 d . . .
H2G1 H -0.3043 -0.5154 -0.1847 0.054 Uiso 1 1 calc R . .
H2G2 H -0.3663 -0.4221 -0.1616 0.054 Uiso 1 1 calc R . .
C2B C -0.1999(3) -0.3711(3) -0.18179(11) 0.0404(9) Uani 1 1 d . . .
C2A C -0.2293(3) -0.2490(3) -0.17656(11) 0.0384(8) Uani 1 1 d . . .
H2A1 H -0.1551 -0.2074 -0.1821 0.046 Uiso 1 1 calc R . .
H2A2 H -0.3102 -0.2299 -0.2007 0.046 Uiso 1 1 calc R . .
C2' C -0.2488(4) -0.2134(3) -0.13092(12) 0.0404(9) Uani 1 1 d . . .
O2 O -0.1584(2) -0.1654(2) -0.10141(8) 0.0571(7) Uani 1 1 d . . .
C2G1 C -0.0901(4) -0.4143(3) -0.13955(12) 0.0563(11) Uani 1 1 d . . .
H2G3 H -0.1161 -0.3974 -0.1117 0.068 Uiso 1 1 calc R . .
H2G4 H -0.0853 -0.4928 -0.1418 0.068 Uiso 1 1 calc R . .
C2D1 C 0.0494(4) -0.3667(4) -0.13552(15) 0.0697(13) Uani 1 1 d . . .
H2D1 H 0.1148 -0.4005 -0.1097 0.084 Uiso 1 1 calc R . .
H2D2 H 0.0480 -0.2894 -0.1292 0.084 Uiso 1 1 calc R . .
C2E C 0.0936(4) -0.3836(4) -0.17942(16) 0.0766(14) Uani 1 1 d . . .
H2E1 H 0.1790 -0.3469 -0.1764 0.092 Uiso 1 1 calc R . .
H2E2 H 0.1071 -0.4606 -0.1835 0.092 Uiso 1 1 calc R . .
C2D2 C -0.0112(4) -0.3402(4) -0.22142(14) 0.0629(12) Uani 1 1 d . . .
H2D3 H 0.0152 -0.3586 -0.2491 0.075 Uiso 1 1 calc R . .
H2D4 H -0.0148 -0.2617 -0.2195 0.075 Uiso 1 1 calc R . .
C2G2 C -0.1507(4) -0.3871(3) -0.22495(12) 0.0514(10) Uani 1 1 d . . .
H2G5 H -0.1491 -0.4643 -0.2313 0.062 Uiso 1 1 calc R . .
H2G6 H -0.2154 -0.3537 -0.2510 0.062 Uiso 1 1 calc R . .
N3 N -0.3676(3) -0.2364(2) -0.12321(10) 0.0409(8) Uani 1 1 d . . .
C3A C -0.4102(3) -0.1984(3) -0.08362(11) 0.0404(9) Uani 1 1 d . . .
C3' C -0.4039(3) -0.0739(3) -0.08280(11) 0.0405(9) Uani 1 1 d . . .
O3 O -0.4361(3) -0.0232(2) -0.11952(8) 0.0550(7) Uani 1 1 d . . .
C3B1 C -0.5586(4) -0.2298(3) -0.09166(13) 0.0602(11) Uani 1 1 d . . .
H3B1 H -0.5668 -0.3075 -0.0924 0.090 Uiso 1 1 calc R . .
H3B2 H -0.6108 -0.2003 -0.1206 0.090 Uiso 1 1 calc R . .
H3B3 H -0.5915 -0.2014 -0.0671 0.090 Uiso 1 1 calc R . .
C3B2 C -0.3233(4) -0.2522(3) -0.03908(12) 0.0634(12) Uani 1 1 d . . .
H3B4 H -0.3317 -0.3298 -0.0419 0.095 Uiso 1 1 calc R . .
H3B5 H -0.3538 -0.2284 -0.0132 0.095 Uiso 1 1 calc R . .
H3B6 H -0.2303 -0.2320 -0.0344 0.095 Uiso 1 1 calc R . .
N4 N -0.3706(3) -0.0244(2) -0.04214(11) 0.0432(8) Uani 1 1 d . . .
C4G C -0.3695(3) 0.0927(3) -0.03516(12) 0.0472(10) Uani 1 1 d . . .
H4G1 H -0.4136 0.1088 -0.0112 0.057 Uiso 1 1 calc R . .
H4G2 H -0.4218 0.1269 -0.0635 0.057 Uiso 1 1 calc R . .
C4B C -0.2276(3) 0.1422(3) -0.02143(12) 0.0439(9) Uani 1 1 d . . .
C4A C -0.1301(3) 0.0730(3) 0.01646(11) 0.0455(9) Uani 1 1 d . . .
H4A1 H -0.1076 0.0081 0.0018 0.055 Uiso 1 1 calc R . .
H4A2 H -0.0470 0.1140 0.0280 0.055 Uiso 1 1 calc R . .
C4' C -0.1773(4) 0.0383(3) 0.05729(12) 0.0459(9) Uani 1 1 d . . .
O4 O -0.2791(3) -0.0180(2) 0.05343(8) 0.0660(8) Uani 1 1 d . . .
C4G1 C -0.1734(4) 0.1460(3) -0.06415(13) 0.0559(11) Uani 1 1 d . . .
H4G3 H -0.1555 0.0722 -0.0722 0.067 Uiso 1 1 calc R . .
H4G4 H -0.2432 0.1756 -0.0898 0.067 Uiso 1 1 calc R . .
C4D1 C -0.0462(5) 0.2123(4) -0.05822(15) 0.0735(13) Uani 1 1 d . . .
H4D1 H -0.0228 0.2150 -0.0873 0.088 Uiso 1 1 calc R . .
H4D2 H 0.0278 0.1778 -0.0355 0.088 Uiso 1 1 calc R . .
C4E C -0.0652(5) 0.3268(4) -0.04266(17) 0.0877(16) Uani 1 1 d . . .
H4E1 H 0.0196 0.3661 -0.0370 0.105 Uiso 1 1 calc R . .
H4E2 H -0.1318 0.3642 -0.0670 0.105 Uiso 1 1 calc R . .
C4D2 C -0.1113(5) 0.3260(4) 0.00082(16) 0.0771(14) Uani 1 1 d . . .
H4D3 H -0.1283 0.4001 0.0088 0.092 Uiso 1 1 calc R . .
H4D4 H -0.0398 0.2966 0.0260 0.092 Uiso 1 1 calc R . .
C4G2 C -0.2390(4) 0.2589(3) -0.00476(14) 0.0609(11) Uani 1 1 d . . .
H4G5 H -0.3135 0.2949 -0.0267 0.073 Uiso 1 1 calc R . .
H4G6 H -0.2603 0.2561 0.0247 0.073 Uiso 1 1 calc R . .
N0M N -0.0987(4) 0.0669(3) 0.09898(11) 0.0536(9) Uani 1 1 d . . .
C0M C -0.1245(5) 0.0310(4) 0.14144(13) 0.0758(14) Uani 1 1 d . . .
H0M1 H -0.0568 0.0602 0.1673 0.114 Uiso 1 1 calc R . .
H0M2 H -0.1217 -0.0470 0.1428 0.114 Uiso 1 1 calc R . .
H0M3 H -0.2122 0.0557 0.1425 0.114 Uiso 1 1 calc R . .
O1W O -0.6245(3) -0.0742(3) -0.20342(12) 0.0657(9) Uani 1 1 d . . .

loop_
_atom_site_aniso_label
_atom_site_aniso_U_11
_atom_site_aniso_U_22
_atom_site_aniso_U_33
_atom_site_aniso_U_23
_atom_site_aniso_U_13
_atom_site_aniso_U_12
C1 0.087(3) 0.076(3) 0.079(3) -0.004(3) 0.047(3) -0.017(3)
C2 0.067(3) 0.054(3) 0.092(3) 0.009(2) 0.022(3) -0.002(2)
C3 0.061(3) 0.071(3) 0.097(3) 0.006(3) 0.015(3) -0.004(3)
C4 0.057(3) 0.046(3) 0.068(3) 0.001(2) 0.026(2) -0.007(2)
O 0.0687(18) 0.0571(18) 0.0570(17) -0.0114(14) 0.0272(14) -0.0233(15)
C0' 0.049(2) 0.050(3) 0.039(2) -0.0005(19) 0.0125(19) 0.000(2)
O0 0.0740(19) 0.0521(17) 0.0522(16) -0.0176(14) 0.0182(14) -0.0196(15)
N1 0.049(2) 0.044(2) 0.0398(18) -0.0075(16) 0.0097(16) -0.0160(16)
C1A 0.036(2) 0.048(2) 0.039(2) -0.0053(17) 0.0041(17) -0.0086(18)
C1' 0.039(2) 0.038(2) 0.041(2) -0.0062(17) 0.0128(17) -0.0090(18)
O1 0.0432(15) 0.0552(16) 0.0411(14) -0.0096(12) 0.0071(12) 0.0004(13)
C1B1 0.057(3) 0.066(3) 0.049(2) -0.006(2) 0.007(2) -0.023(2)
C1B2 0.048(2) 0.067(3) 0.052(2) -0.003(2) -0.0004(19) 0.000(2)
N2 0.0446(19) 0.0426(19) 0.0403(18) -0.0108(15) 0.0056(15) -0.0020(16)
C2G 0.049(2) 0.037(2) 0.044(2) -0.0003(17) 0.0059(18) 0.0032(18)
C2B 0.038(2) 0.041(2) 0.041(2) -0.0014(16) 0.0074(16) 0.0037(17)
C2A 0.0316(19) 0.036(2) 0.047(2) -0.0004(17) 0.0103(16) -0.0013(16)
C2' 0.040(2) 0.037(2) 0.044(2) -0.0024(17) 0.0106(18) 0.0014(18)
O2 0.0445(15) 0.0653(18) 0.0553(16) -0.0180(14) 0.0034(13) -0.0131(14)
C2G1 0.052(2) 0.049(2) 0.058(2) 0.002(2) -0.002(2) 0.010(2)
C2D1 0.045(2) 0.071(3) 0.078(3) 0.002(2) -0.009(2) 0.012(2)
C2E 0.048(3) 0.078(3) 0.103(4) -0.007(3) 0.020(3) 0.012(2)
C2D2 0.045(2) 0.075(3) 0.073(3) -0.005(2) 0.023(2) 0.005(2)
C2G2 0.044(2) 0.055(3) 0.055(2) -0.0053(19) 0.0122(19) 0.0081(19)
N3 0.0398(19) 0.0446(19) 0.0364(17) -0.0055(14) 0.0075(15) -0.0035(16)
C3A 0.044(2) 0.044(2) 0.0344(19) -0.0010(17) 0.0118(17) -0.0039(18)
C3' 0.040(2) 0.046(2) 0.034(2) -0.0022(19) 0.0084(17) -0.0027(18)
O3 0.0746(19) 0.0488(16) 0.0367(14) 0.0023(12) 0.0068(13) -0.0017(14)
C3B1 0.062(3) 0.062(3) 0.066(3) -0.014(2) 0.035(2) -0.014(2)
C3B2 0.088(3) 0.050(3) 0.049(2) 0.005(2) 0.013(2) -0.001(2)
N4 0.0473(19) 0.042(2) 0.0376(19) -0.0045(16) 0.0076(15) -0.0023(15)
C4G 0.044(2) 0.047(3) 0.049(2) -0.0094(18) 0.0076(18) 0.0014(18)
C4B 0.042(2) 0.046(2) 0.043(2) -0.0061(18) 0.0108(18) -0.0035(18)
C4A 0.037(2) 0.052(2) 0.048(2) -0.0082(19) 0.0126(18) -0.0063(18)
C4' 0.040(2) 0.046(2) 0.050(2) -0.0028(18) 0.0091(19) -0.0033(19)
O4 0.0570(18) 0.088(2) 0.0498(16) 0.0014(14) 0.0086(14) -0.0310(17)
C4G1 0.052(2) 0.065(3) 0.052(2) -0.001(2) 0.015(2) -0.003(2)
C4D1 0.070(3) 0.088(4) 0.066(3) 0.002(3) 0.026(2) -0.018(3)
C4E 0.090(4) 0.078(4) 0.094(4) 0.012(3) 0.023(3) -0.034(3)
C4D2 0.087(4) 0.058(3) 0.084(3) -0.011(2) 0.022(3) -0.016(3)
C4G2 0.064(3) 0.052(3) 0.066(3) -0.007(2) 0.016(2) -0.007(2)
N0M 0.047(2) 0.066(2) 0.046(2) -0.0027(17) 0.0098(17) -0.0158(19)
C0M 0.073(3) 0.098(4) 0.053(3) 0.005(2) 0.012(2) -0.017(3)
O1W 0.078(2) 0.058(2) 0.0515(19) 0.0064(16) -0.0004(16) 0.0015(17)

loop_
_atom_type_symbol
_atom_type_description
_atom_type_scat_dispersion_real
_atom_type_scat_dispersion_imag
_atom_type_scat_source
C C 0.0033 0.0016 'International Tables Vol C Tables 4.2.6.8 and 6.1.1.4'
H H 0.0000 0.0000 'International Tables Vol C Tables 4.2.6.8 and 6.1.1.4'
N N 0.0061 0.0033 'International Tables Vol C Tables 4.2.6.8 and 6.1.1.4'
O O 0.0106 0.0060 'International Tables Vol C Tables 4.2.6.8 and 6.1.1.4'

loop_
_geom_angle_atom_site_label_1
_geom_angle_atom_site_label_2
_geom_angle_atom_site_label_3
_geom_angle
_geom_angle_site_symmetry_1
_geom_angle_site_symmetry_3
_geom_angle_publ_flag
C4 C1 H1A 109.5 . . ?
C4 C1 H1B 109.5 . . ?
H1A C1 H1B 109.5 . . ?
C4 C1 H1C 109.5 . . ?
H1A C1 H1C 109.5 . . ?
H1B C1 H1C 109.5 . . ?
C4 C2 H2A 109.5 . . ?
C4 C2 H2B 109.5 . . ?
H2A C2 H2B 109.5 . . ?
C4 C2 H2C 109.5 . . ?
H2A C2 H2C 109.5 . . ?
H2B C2 H2C 109.5 . . ?
C4 C3 H3A 109.5 . . ?
C4 C3 H3B 109.5 . . ?
H3A C3 H3B 109.5 . . ?
C4 C3 H3C 109.5 . . ?
H3A C3 H3C 109.5 . . ?
H3B C3 H3C 109.5 . . ?
O C4 C2 110.8(3) . . ?
O C4 C1 102.7(3) . . ?
C2 C4 C1 110.8(3) . . ?
O C4 C3 109.6(3) . . ?
C2 C4 C3 112.2(3) . . ?
C1 C4 C3 110.4(4) . . ?
C0' O C4 121.2(3) . . ?
O0 C0' N1 124.6(4) . . ?
O0 C0' O 125.4(4) . . ?
N1 C0' O 110.0(3) . . ?
C0' N1 C1A 122.0(3) . . ?
C0' N1 H1N 118(2) . . ?
C1A N1 H1N 120(2) . . ?
N1 C1A C1B2 111.0(3) . . ?
N1 C1A C1B1 107.7(3) . . ?
C1B2 C1A C1B1 110.1(3) . . ?
N1 C1A C1' 110.1(3) . . ?
C1B2 C1A C1' 110.6(3) . . ?
C1B1 C1A C1' 107.2(3) . . ?
O1 C1' N2 123.8(3) . . ?
O1 C1' C1A 120.5(3) . . ?
N2 C1' C1A 115.5(3) . . ?
C1A C1B1 H1B1 109.5 . . ?
C1A C1B1 H1B2 109.5 . . ?
H1B1 C1B1 H1B2 109.5 . . ?
C1A C1B1 H1B3 109.5 . . ?
H1B1 C1B1 H1B3 109.5 . . ?
H1B2 C1B1 H1B3 109.5 . . ?
C1A C1B2 H1B4 109.5 . . ?
C1A C1B2 H1B5 109.5 . . ?
H1B4 C1B2 H1B5 109.5 . . ?
C1A C1B2 H1B6 109.5 . . ?
H1B4 C1B2 H1B6 109.5 . . ?
H1B5 C1B2 H1B6 109.5 . . ?
C1' N2 C2G 125.3(3) . . ?
C1' N2 H2N 123(2) . . ?
C2G N2 H2N 111(2) . . ?
N2 C2G C2B 114.0(3) . . ?
N2 C2G H2G1 108.7 . . ?
C2B C2G H2G1 108.7 . . ?
N2 C2G H2G2 108.7 . . ?
C2B C2G H2G2 108.7 . . ?
H2G1 C2G H2G2 107.6 . . ?
C2G2 C2B C2G 108.6(3) . . ?
C2G2 C2B C2G1 108.5(3) . . ?
C2G C2B C2G1 108.2(3) . . ?
C2G2 C2B C2A 109.3(3) . . ?
C2G C2B C2A 110.6(3) . . ?
C2G1 C2B C2A 111.7(3) . . ?
C2' C2A C2B 116.9(3) . . ?
C2' C2A H2A1 108.1 . . ?
C2B C2A H2A1 108.1 . . ?
C2' C2A H2A2 108.1 . . ?
C2B C2A H2A2 108.1 . . ?
H2A1 C2A H2A2 107.3 . . ?
O2 C2' N3 121.1(3) . . ?
O2 C2' C2A 121.9(3) . . ?
N3 C2' C2A 116.9(3) . . ?
C2D1 C2G1 C2B 113.1(3) . . ?
C2D1 C2G1 H2G3 109.0 . . ?
C2B C2G1 H2G3 109.0 . . ?
C2D1 C2G1 H2G4 109.0 . . ?
C2B C2G1 H2G4 109.0 . . ?
H2G3 C2G1 H2G4 107.8 . . ?
C2G1 C2D1 C2E 112.1(3) . . ?
C2G1 C2D1 H2D1 109.2 . . ?
C2E C2D1 H2D1 109.2 . . ?
C2G1 C2D1 H2D2 109.2 . . ?
C2E C2D1 H2D2 109.2 . . ?
H2D1 C2D1 H2D2 107.9 . . ?
C2D2 C2E C2D1 111.2(3) . . ?
C2D2 C2E H2E1 109.4 . . ?
C2D1 C2E H2E1 109.4 . . ?
C2D2 C2E H2E2 109.4 . . ?
C2D1 C2E H2E2 109.4 . . ?
H2E1 C2E H2E2 108.0 . . ?
C2E C2D2 C2G2 111.4(3) . . ?
C2E C2D2 H2D3 109.3 . . ?
C2G2 C2D2 H2D3 109.3 . . ?
C2E C2D2 H2D4 109.3 . . ?
C2G2 C2D2 H2D4 109.3 . . ?
H2D3 C2D2 H2D4 108.0 . . ?
C2D2 C2G2 C2B 114.6(3) . . ?
C2D2 C2G2 H2G5 108.6 . . ?
C2B C2G2 H2G5 108.6 . . ?
C2D2 C2G2 H2G6 108.6 . . ?
C2B C2G2 H2G6 108.6 . . ?
H2G5 C2G2 H2G6 107.6 . . ?
C2' N3 C3A 124.7(3) . . ?
C2' N3 H3N 121(2) . . ?
C3A N3 H3N 113(2) . . ?
N3 C3A C3B1 107.5(3) . . ?
N3 C3A C3' 108.3(3) . . ?
C3B1 C3A C3' 106.9(3) . . ?
N3 C3A C3B2 109.9(3) . . ?
C3B1 C3A C3B2 110.1(3) . . ?
C3' C3A C3B2 113.8(3) . . ?
O3 C3' N4 122.1(3) . . ?
O3 C3' C3A 119.5(3) . . ?
N4 C3' C3A 118.3(3) . . ?
C3A C3B1 H3B1 109.5 . . ?
C3A C3B1 H3B2 109.5 . . ?
H3B1 C3B1 H3B2 109.5 . . ?
C3A C3B1 H3B3 109.5 . . ?
H3B1 C3B1 H3B3 109.5 . . ?
H3B2 C3B1 H3B3 109.5 . . ?
C3A C3B2 H3B4 109.5 . . ?
C3A C3B2 H3B5 109.5 . . ?
H3B4 C3B2 H3B5 109.5 . . ?
C3A C3B2 H3B6 109.5 . . ?
H3B4 C3B2 H3B6 109.5 . . ?
H3B5 C3B2 H3B6 109.5 . . ?
C3' N4 C4G 125.4(3) . . ?
C3' N4 H4N 122(2) . . ?
C4G N4 H4N 113(2) . . ?
N4 C4G C4B 113.7(3) . . ?
N4 C4G H4G1 108.8 . . ?
C4B C4G H4G1 108.8 . . ?
N4 C4G H4G2 108.8 . . ?
C4B C4G H4G2 108.8 . . ?
H4G1 C4G H4G2 107.7 . . ?
C4G C4B C4G1 108.9(3) . . ?
C4G C4B C4G2 108.0(3) . . ?
C4G1 C4B C4G2 108.8(3) . . ?
C4G C4B C4A 110.9(3) . . ?
C4G1 C4B C4A 108.8(3) . . ?
C4G2 C4B C4A 111.4(3) . . ?
C4' C4A C4B 118.0(3) . . ?
C4' C4A H4A1 107.8 . . ?
C4B C4A H4A1 107.8 . . ?
C4' C4A H4A2 107.8 . . ?
C4B C4A H4A2 107.8 . . ?
H4A1 C4A H4A2 107.1 . . ?
O4 C4' N0M 121.0(4) . . ?
O4 C4' C4A 122.6(3) . . ?
N0M C4' C4A 116.3(3) . . ?
C4D1 C4G1 C4B 114.7(3) . . ?
C4D1 C4G1 H4G3 108.6 . . ?
C4B C4G1 H4G3 108.6 . . ?
C4D1 C4G1 H4G4 108.6 . . ?
C4B C4G1 H4G4 108.6 . . ?
H4G3 C4G1 H4G4 107.6 . . ?
C4G1 C4D1 C4E 111.1(4) . . ?
C4G1 C4D1 H4D1 109.4 . . ?
C4E C4D1 H4D1 109.4 . . ?
C4G1 C4D1 H4D2 109.4 . . ?
C4E C4D1 H4D2 109.4 . . ?
H4D1 C4D1 H4D2 108.0 . . ?
C4D2 C4E C4D1 111.1(4) . . ?
C4D2 C4E H4E1 109.4 . . ?
C4D1 C4E H4E1 109.4 . . ?
C4D2 C4E H4E2 109.4 . . ?
C4D1 C4E H4E2 109.4 . . ?
H4E1 C4E H4E2 108.0 . . ?
C4E C4D2 C4G2 112.0(4) . . ?
C4E C4D2 H4D3 109.2 . . ?
C4G2 C4D2 H4D3 109.2 . . ?
C4E C4D2 H4D4 109.2 . . ?
C4G2 C4D2 H4D4 109.2 . . ?
H4D3 C4D2 H4D4 107.9 . . ?
C4D2 C4G2 C4B 113.8(3) . . ?
C4D2 C4G2 H4G5 108.8 . . ?
C4B C4G2 H4G5 108.8 . . ?
C4D2 C4G2 H4G6 108.8 . . ?
C4B C4G2 H4G6 108.8 . . ?
H4G5 C4G2 H4G6 107.7 . . ?
C4' N0M C0M 122.5(4) . . ?
C4' N0M H0N 113(2) . . ?
C0M N0M H0N 124(2) . . ?
N0M C0M H0M1 109.5 . . ?
N0M C0M H0M2 109.5 . . ?
H0M1 C0M H0M2 109.5 . . ?
N0M C0M H0M3 109.5 . . ?
H0M1 C0M H0M3 109.5 . . ?
H0M2 C0M H0M3 109.5 . . ?
H1W O1W H2W 105(5) . . ?

loop_
_geom_bond_atom_site_label_1
_geom_bond_atom_site_label_2
_geom_bond_distance
_geom_bond_site_symmetry_2
_geom_bond_publ_flag
C1 C4 1.518(5) . ?
C1 H1A 0.9600 . ?
C1 H1B 0.9600 . ?
C1 H1C 0.9600 . ?
C2 C4 1.513(5) . ?
C2 H2A 0.9600 . ?
C2 H2B 0.9600 . ?
C2 H2C 0.9600 . ?
C3 C4 1.520(5) . ?
C3 H3A 0.9600 . ?
C3 H3B 0.9600 . ?
C3 H3C 0.9600 . ?
C4 O 1.469(4) . ?
O C0' 1.346(4) . ?
C0' O0 1.223(4) . ?
C0' N1 1.342(4) . ?
N1 C1A 1.445(4) . ?
N1 H1N 0.86(3) . ?
C1A C1B2 1.526(5) . ?
C1A C1B1 1.537(5) . ?
C1A C1' 1.547(5) . ?
C1' O1 1.238(4) . ?
C1' N2 1.321(4) . ?
C1B1 H1B1 0.9600 . ?
C1B1 H1B2 0.9600 . ?
C1B1 H1B3 0.9600 . ?
C1B2 H1B4 0.9600 . ?
C1B2 H1B5 0.9600 . ?
C1B2 H1B6 0.9600 . ?
N2 C2G 1.462(4) . ?
N2 H2N 0.91(4) . ?
C2G C2B 1.536(5) . ?
C2G H2G1 0.9700 . ?
C2G H2G2 0.9700 . ?
C2B C2G2 1.529(5) . ?
C2B C2G1 1.544(5) . ?
C2B C2A 1.550(5) . ?
C2A C2' 1.505(4) . ?
C2A H2A1 0.9700 . ?
C2A H2A2 0.9700 . ?
C2' O2 1.244(4) . ?
C2' N3 1.334(4) . ?
C2G1 C2D1 1.522(5) . ?
C2G1 H2G3 0.9700 . ?
C2G1 H2G4 0.9700 . ?
C2D1 C2E 1.523(5) . ?
C2D1 H2D1 0.9700 . ?
C2D1 H2D2 0.9700 . ?
C2E C2D2 1.515(6) . ?
C2E H2E1 0.9700 . ?
C2E H2E2 0.9700 . ?
C2D2 C2G2 1.522(5) . ?
C2D2 H2D3 0.9700 . ?
C2D2 H2D4 0.9700 . ?
C2G2 H2G5 0.9700 . ?
C2G2 H2G6 0.9700 . ?
N3 C3A 1.453(4) . ?
N3 H3N 0.90(4) . ?
C3A C3B1 1.527(5) . ?
C3A C3' 1.533(5) . ?
C3A C3B2 1.541(5) . ?
C3' O3 1.232(4) . ?
C3' N4 1.325(4) . ?
C3B1 H3B1 0.9600 . ?
C3B1 H3B2 0.9600 . ?
C3B1 H3B3 0.9600 . ?
C3B2 H3B4 0.9600 . ?
C3B2 H3B5 0.9600 . ?
C3B2 H3B6 0.9600 . ?
N4 C4G 1.455(4) . ?
N4 H4N 0.89(3) . ?
C4G C4B 1.529(5) . ?
C4G H4G1 0.9700 . ?
C4G H4G2 0.9700 . ?
C4B C4G1 1.535(5) . ?
C4B C4G2 1.535(5) . ?
C4B C4A 1.550(5) . ?
C4A C4' 1.501(5) . ?
C4A H4A1 0.9700 . ?
C4A H4A2 0.9700 . ?
C4' O4 1.233(4) . ?
C4' N0M 1.339(4) . ?
C4G1 C4D1 1.509(5) . ?
C4G1 H4G3 0.9700 . ?
C4G1 H4G4 0.9700 . ?
C4D1 C4E 1.514(6) . ?
C4D1 H4D1 0.9700 . ?
C4D1 H4D2 0.9700 . ?
C4E C4D2 1.508(6) . ?
C4E H4E1 0.9700 . ?
C4E H4E2 0.9700 . ?
C4D2 C4G2 1.521(5) . ?
C4D2 H4D3 0.9700 . ?
C4D2 H4D4 0.9700 . ?
C4G2 H4G5 0.9700 . ?
C4G2 H4G6 0.9700 . ?
N0M C0M 1.443(5) . ?
N0M H0N 0.86(3) . ?
C0M H0M1 0.9600 . ?
C0M H0M2 0.9600 . ?
C0M H0M3 0.9600 . ?
O1W H1W 0.89(7) . ?
O1W H2W 0.79(6) . ?

loop_
_geom_torsion_atom_site_label_1
_geom_torsion_atom_site_label_2
_geom_torsion_atom_site_label_3
_geom_torsion_atom_site_label_4
_geom_torsion
_geom_torsion_site_symmetry_1
_geom_torsion_site_symmetry_2
_geom_torsion_site_symmetry_3
_geom_torsion_site_symmetry_4
_geom_torsion_publ_flag
C2 C4 O C0' -61.5(4) . . . . ?
C1 C4 O C0' -179.8(3) . . . . ?
C3 C4 O C0' 62.9(4) . . . . ?
C4 O C0' O0 4.6(6) . . . . ?
C4 O C0' N1 -175.3(3) . . . . ?
O0 C0' N1 C1A 8.8(6) . . . . ?
O C0' N1 C1A -171.2(3) . . . . ?
C0' N1 C1A C1B2 63.7(4) . . . . ?
C0' N1 C1A C1B1 -175.7(3) . . . . ?
C0' N1 C1A C1' -59.1(4) . . . . ?
N1 C1A C1' O1 137.6(3) . . . . ?
C1B2 C1A C1' O1 14.6(4) . . . . ?
C1B1 C1A C1' O1 -105.4(4) . . . . ?
N1 C1A C1' N2 -45.9(4) . . . . ?
C1B2 C1A C1' N2 -168.9(3) . . . . ?
C1B1 C1A C1' N2 71.1(4) . . . . ?
O1 C1' N2 C2G -0.9(5) . . . . ?
C1A C1' N2 C2G -177.3(3) . . . . ?
C1' N2 C2G C2B -99.8(4) . . . . ?
N2 C2G C2B C2G2 -51.5(4) . . . . ?
N2 C2G C2B C2G1 -169.0(3) . . . . ?
N2 C2G C2B C2A 68.4(4) . . . . ?
C2G2 C2B C2A C2' -166.8(3) . . . . ?
C2G C2B C2A C2' 73.8(4) . . . . ?
C2G1 C2B C2A C2' -46.8(4) . . . . ?
C2B C2A C2' O2 102.6(4) . . . . ?
C2B C2A C2' N3 -76.9(4) . . . . ?
C2G2 C2B C2G1 C2D1 52.6(4) . . . . ?
C2G C2B C2G1 C2D1 170.2(3) . . . . ?
C2A C2B C2G1 C2D1 -67.9(4) . . . . ?
C2B C2G1 C2D1 C2E -55.0(5) . . . . ?
C2G1 C2D1 C2E C2D2 54.3(5) . . . . ?
C2D1 C2E C2D2 C2G2 -53.4(5) . . . . ?
C2E C2D2 C2G2 C2B 54.7(5) . . . . ?
C2G C2B C2G2 C2D2 -170.2(3) . . . . ?
C2G1 C2B C2G2 C2D2 -52.9(4) . . . . ?
C2A C2B C2G2 C2D2 69.1(4) . . . . ?
O2 C2' N3 C3A 7.5(5) . . . . ?
C2A C2' N3 C3A -173.0(3) . . . . ?
C2' N3 C3A C3B1 172.3(3) . . . . ?
C2' N3 C3A C3' 57.1(4) . . . . ?
C2' N3 C3A C3B2 -67.8(4) . . . . ?
N3 C3A C3' O3 37.2(4) . . . . ?
C3B1 C3A C3' O3 -78.4(4) . . . . ?
C3B2 C3A C3' O3 159.8(3) . . . . ?
N3 C3A C3' N4 -146.3(3) . . . . ?
C3B1 C3A C3' N4 98.2(4) . . . . ?
C3B2 C3A C3' N4 -23.7(5) . . . . ?
O3 C3' N4 C4G 1.2(5) . . . . ?
C3A C3' N4 C4G -175.3(3) . . . . ?
C3' N4 C4G C4B -104.5(4) . . . . ?
N4 C4G C4B C4G1 74.5(4) . . . . ?
N4 C4G C4B C4G2 -167.5(3) . . . . ?
N4 C4G C4B C4A -45.1(4) . . . . ?
C4G C4B C4A C4' -47.5(4) . . . . ?
C4G1 C4B C4A C4' -167.2(3) . . . . ?
C4G2 C4B C4A C4' 72.8(4) . . . . ?
C4B C4A C4' O4 59.8(5) . . . . ?
C4B C4A C4' N0M -123.6(4) . . . . ?
C4G C4B C4G1 C4D1 168.7(3) . . . . ?
C4G2 C4B C4G1 C4D1 51.2(4) . . . . ?
C4A C4B C4G1 C4D1 -70.4(4) . . . . ?
C4B C4G1 C4D1 C4E -54.8(5) . . . . ?
C4G1 C4D1 C4E C4D2 55.1(5) . . . . ?
C4D1 C4E C4D2 C4G2 -55.1(5) . . . . ?
C4E C4D2 C4G2 C4B 54.0(5) . . . . ?
C4G C4B C4G2 C4D2 -168.3(3) . . . . ?
C4G1 C4B C4G2 C4D2 -50.2(4) . . . . ?
C4A C4B C4G2 C4D2 69.8(4) . . . . ?
O4 C4' N0M C0M 2.5(6) . . . . ?
C4A C4' N0M C0M -174.2(3) . . . . ?

loop_
_cod_related_entry_id
_cod_related_entry_database
_cod_related_entry_code
1 ChemSpider 30658733
